data_4114158
loop_
_publ_author_name
'Takuya Kochi'
'Tony P. Tang'
'Jonathan A. Ellman'

_publ_section_title
;
 Development and Application of a New General Method for the Asymmetric
 Synthesis of syn- and anti-1,3-Amino Alcohols
;
_journal_name_full 'Journal of the American Chemical Society'
_journal_page_first 11276
_journal_page_last 11282
_journal_paper_doi 10.1021/ja0363462
_journal_volume 125
_journal_year 2003
_chemical_formula_moiety 'C13 H29 N O2 S '
_chemical_formula_sum 'C13 H29 N O2 S'
_chemical_formula_weight 263.44
_space_group_IT_number 19
_symmetry_cell_setting orthorhombic
_symmetry_Int_Tables_number 19
_symmetry_space_group_name_Hall 'P 2ac 2ab'
_symmetry_space_group_name_H-M 'P 21 21 21'
_atom_sites_solution_primary direct
_audit_creation_date 'Tue Feb 25 13:40:47 2003'
_audit_creation_method 'by teXsan'
_cell_angle_alpha 90
_cell_angle_beta 90
_cell_angle_gamma 90
_cell_formula_units_Z 4
_cell_length_a 9.389(1)
_cell_length_b 10.800(1)
_cell_length_c 16.087(2)
_cell_measurement_reflns_used 1369
_cell_measurement_temperature 134.2
_cell_measurement_theta_max 20.1
_cell_measurement_theta_min 2.3
_cell_volume 1631.2(3)
_computing_cell_refinement 'Bruker SAINT v5.04'
_computing_data_collection 'Bruker SMART v5.0'
_computing_data_reduction 'Bruker SAINT v5.04'
_computing_publication_material teXsan
_computing_structure_refinement teXsan
_computing_structure_solution SIR97
_diffrn_ambient_temperature 134.2
_diffrn_measured_fraction_theta_full 1.6816
_diffrn_measured_fraction_theta_max 1.6816
_diffrn_measurement_device_type 'SMART CCD'
_diffrn_measurement_method \w-scan
_diffrn_radiation_type 'Mo K\a'
_diffrn_radiation_wavelength 0.7107
_diffrn_reflns_av_R_equivalents 0.049
_diffrn_reflns_limit_h_max 10
_diffrn_reflns_limit_h_min 0
_diffrn_reflns_limit_k_max 12
_diffrn_reflns_limit_k_min 0
_diffrn_reflns_limit_l_max 18
_diffrn_reflns_limit_l_min -18
_diffrn_reflns_number 2718
_diffrn_reflns_theta_full 24.70
_diffrn_reflns_theta_max 24.70
_diffrn_reflns_theta_min 1.89
_exptl_absorpt_coefficient_mu 0.192
_exptl_absorpt_correction_T_max 0.979
_exptl_absorpt_correction_T_min 0.529
_exptl_absorpt_correction_type empirical
_exptl_absorpt_process_details 'Blessing, 1995'
_exptl_crystal_colour colorless
_exptl_crystal_density_diffrn 1.073
_exptl_crystal_description block
_exptl_crystal_F_000 584.00
_exptl_crystal_size_max 0.200
_exptl_crystal_size_mid 0.190
_exptl_crystal_size_min 0.110
_refine_diff_density_max 0.29
_refine_diff_density_min -0.25
_refine_ls_extinction_method none
_refine_ls_goodness_of_fit_ref 1.712
_refine_ls_hydrogen_treatment noref
_refine_ls_matrix_type full
_refine_ls_number_parameters 154
_refine_ls_number_reflns 1519
_refine_ls_number_restraints 0
_refine_ls_R_factor_all 0.1080
_refine_ls_R_factor_gt 0.0522
_refine_ls_shift/su_max 0.0054
_refine_ls_structure_factor_coef F
_refine_ls_weighting_details 'w = 1/[\s^2^(Fo) + 0.00022|Fo|^2^]'
_refine_ls_weighting_scheme calc
_refine_ls_wR_factor_gt 0.0550
_refine_ls_wR_factor_ref 0.0625
_reflns_number_gt 1519
_reflns_number_total 2699
_reflns_threshold_expression F^2^>3.0\s(F^2^)
_cod_data_source_file ja0363462si20030705_081414.cif
_cod_data_source_block anti-5h
_cod_original_cell_volume 1631.3(3)
_cod_original_sg_symbol_H-M 'P 21 21 21 '
_cod_original_formula_sum 'C13 H29 N O2 S '
_cod_database_code 4114158

loop_
_symmetry_equiv_pos_as_xyz
x,y,z
1/2-x,-y,1/2+z
1/2+x,1/2-y,-z
-x,1/2+y,1/2-z

loop_
_atom_site_label
_atom_site_type_symbol
_atom_site_fract_x
_atom_site_fract_y
_atom_site_fract_z
_atom_site_U_iso_or_equiv
_atom_site_adp_type
_atom_site_occupancy
_atom_site_calc_flag
S1 S -0.0547(2) 0.1302(1) 0.13812(9) 0.0305(4) Uani 1.00 d
O1 O -0.1017(3) 0.2637(3) 0.1369(2) 0.037(1) Uani 1.00 d
O2 O -0.1370(4) 0.3302(3) -0.0288(2) 0.029(1) Uani 1.00 d
N1 N 0.0517(5) 0.0968(4) 0.0589(2) 0.021(1) Uani 1.00 d
C1 C 0.0741(6) 0.1220(5) 0.2237(3) 0.026(2) Uani 1.00 d
C2 C -0.0169(6) 0.1258(6) 0.3017(3) 0.042(2) Uani 1.00 d
C3 C 0.1723(6) 0.2328(5) 0.2205(3) 0.031(2) Uani 1.00 d
C4 C 0.1550(7) -0.0008(5) 0.2177(3) 0.037(2) Uani 1.00 d
C5 C -0.0186(5) 0.0759(5) -0.0211(3) 0.023(2) Uani 1.00 d
C6 C 0.0250(5) 0.1739(5) -0.0844(3) 0.023(2) Uani 1.00 d
C7 C 0.0056(6) 0.3066(5) -0.0573(4) 0.026(2) Uani 1.00 d
C8 C 0.0371(6) 0.3956(5) -0.1277(4) 0.037(2) Uani 1.00 d
C9 C 0.0327(8) 0.5320(6) -0.1032(4) 0.060(3) Uani 1.00 d
C10 C 0.0039(6) -0.0606(5) -0.0503(4) 0.027(2) Uani 1.00 d
C11 C -0.0650(7) -0.1455(5) 0.0121(4) 0.050(2) Uani 1.00 d
C12 C 0.1627(7) -0.0904(5) -0.0559(4) 0.039(2) Uani 1.00 d
C13 C -0.0645(7) -0.0774(5) -0.1358(4) 0.051(2) Uani 1.00 d
H1 H -0.0724 0.1993 0.3018 0.0498 Uiso 1.00 calc
H2 H -0.0780 0.0557 0.3028 0.0498 Uiso 1.00 calc
H3 H 0.0430 0.1247 0.3493 0.0498 Uiso 1.00 calc
H4 H 0.2347 0.2312 0.2670 0.0366 Uiso 1.00 calc
H5 H 0.2266 0.2303 0.1707 0.0366 Uiso 1.00 calc
H6 H 0.1175 0.3067 0.2218 0.0366 Uiso 1.00 calc
H7 H 0.0889 -0.0674 0.2174 0.0445 Uiso 1.00 calc
H8 H 0.2091 -0.0021 0.1679 0.0445 Uiso 1.00 calc
H9 H 0.2169 -0.0088 0.2641 0.0445 Uiso 1.00 calc
H10 H -0.1179 0.0860 -0.0119 0.0282 Uiso 1.00 calc
H11 H 0.1230 0.1620 -0.0968 0.0275 Uiso 1.00 calc
H12 H -0.0300 0.1615 -0.1332 0.0275 Uiso 1.00 calc
H13 H 0.0698 0.3232 -0.0130 0.0314 Uiso 1.00 calc
H14 H 0.1294 0.3777 -0.1486 0.0446 Uiso 1.00 calc
H15 H -0.0314 0.3825 -0.1703 0.0446 Uiso 1.00 calc
H16 H 0.1043 0.5480 -0.0629 0.0718 Uiso 1.00 calc
H17 H 0.0494 0.5818 -0.1509 0.0718 Uiso 1.00 calc
H18 H -0.0581 0.5512 -0.0806 0.0718 Uiso 1.00 calc
H19 H -0.1516 -0.1097 0.0311 0.0597 Uiso 1.00 calc
H20 H -0.0843 -0.2231 -0.0132 0.0597 Uiso 1.00 calc
H21 H -0.0026 -0.1571 0.0580 0.0597 Uiso 1.00 calc
H22 H 0.1885 -0.1440 -0.0116 0.0467 Uiso 1.00 calc
H23 H 0.1821 -0.1299 -0.1075 0.0467 Uiso 1.00 calc
H24 H 0.2162 -0.0160 -0.0523 0.0467 Uiso 1.00 calc
H25 H -0.0748 0.0010 -0.1618 0.0605 Uiso 1.00 calc
H26 H -0.0055 -0.1289 -0.1691 0.0605 Uiso 1.00 calc
H27 H -0.1553 -0.1149 -0.1296 0.0605 Uiso 1.00 calc
H28 H 0.1403 0.1398 0.0552 0.0515 Uiso 1.00 calc
H29 H -0.1607 0.2796 0.0033 0.0515 Uiso 1.00 calc

loop_
_atom_site_aniso_label
_atom_site_aniso_U_11
_atom_site_aniso_U_22
_atom_site_aniso_U_33
_atom_site_aniso_U_12
_atom_site_aniso_U_13
_atom_site_aniso_U_23
S1 0.0221(7) 0.0409(10) 0.0287(9) 0.0002(9) 0.0039(8) -0.0080(9)
O1 0.035(2) 0.040(3) 0.036(2) 0.021(2) -0.003(2) -0.008(2)
O2 0.020(2) 0.024(3) 0.044(3) 0.006(2) -0.001(2) 0.001(2)
N1 0.017(2) 0.031(3) 0.016(3) 0.004(3) 0.007(2) -0.007(2)
C1 0.037(4) 0.024(3) 0.018(3) -0.002(4) -0.004(3) 0.003(3)
C2 0.047(4) 0.047(4) 0.031(4) -0.011(4) 0.006(3) -0.001(3)
C3 0.029(4) 0.032(4) 0.031(4) -0.002(3) -0.007(3) 0.001(3)
C4 0.045(4) 0.028(4) 0.039(4) 0.000(4) 0.009(4) 0.001(3)
C5 0.014(3) 0.035(4) 0.022(3) 0.003(3) 0.004(3) -0.006(3)
C6 0.009(3) 0.031(4) 0.028(3) 0.000(3) -0.007(3) -0.007(3)
C7 0.015(4) 0.033(4) 0.031(4) -0.002(3) -0.005(3) 0.001(3)
C8 0.027(3) 0.030(4) 0.054(4) 0.002(3) -0.002(4) 0.007(3)
C9 0.050(5) 0.039(4) 0.091(6) -0.006(4) -0.007(5) 0.007(4)
C10 0.025(4) 0.021(4) 0.036(4) -0.003(3) -0.003(3) -0.012(3)
C11 0.054(4) 0.027(4) 0.069(5) -0.004(4) 0.014(4) -0.005(4)
C12 0.052(4) 0.026(4) 0.038(4) 0.017(3) 0.010(4) 0.000(3)
C13 0.066(4) 0.032(4) 0.054(4) 0.003(4) -0.022(5) -0.018(4)

loop_
_atom_type_symbol
_atom_type_description
_atom_type_scat_dispersion_real
_atom_type_scat_dispersion_imag
_atom_type_scat_source
S S 0.125 0.123
;International Tables for Crystallography
(1992, Vol. C, Tables 4.2.6.8 and 6.1.1.1)
;
O O 0.011 0.006
;International Tables for Crystallography
(1992, Vol. C, Tables 4.2.6.8 and 6.1.1.1)
;
N N 0.006 0.003
;International Tables for Crystallography
(1992, Vol. C, Tables 4.2.6.8 and 6.1.1.1)
;
C C 0.003 0.002
;International Tables for Crystallography
(1992, Vol. C, Tables 4.2.6.8 and 6.1.1.1)
;
H H 0.000 0.000
;International Tables for Crystallography
(1992, Vol. C, Table 6.1.1.2)
;

loop_
_geom_angle_atom_site_label_1
_geom_angle_atom_site_label_2
_geom_angle_atom_site_label_3
_geom_angle
O1 S1 N1 112.0(2)
O1 S1 C1 104.4(2)
N1 S1 C1 99.7(2)
S1 N1 C5 115.9(3)
S1 C1 C2 104.4(4)
S1 C1 C3 109.7(4)
S1 C1 C4 108.8(4)
C2 C1 C3 110.5(5)
C2 C1 C4 110.8(5)
C3 C1 C4 112.4(5)
N1 C5 C6 111.0(4)
N1 C5 C10 110.4(4)
C6 C5 C10 114.7(4)
C5 C6 C7 115.7(4)
O2 C7 C6 111.9(4)
O2 C7 C8 107.9(5)
C6 C7 C8 111.3(5)
C7 C8 C9 114.4(5)
C5 C10 C11 108.5(4)
C5 C10 C12 110.4(4)
C5 C10 C13 109.0(5)
C11 C10 C12 109.3(5)
C11 C10 C13 110.3(5)
C12 C10 C13 109.4(5)

loop_
_geom_bond_atom_site_label_1
_geom_bond_atom_site_label_2
_geom_bond_distance
_geom_bond_publ_flag
S1 O1 1.508(3) yes
S1 N1 1.659(4) yes
S1 C1 1.835(5) yes
O2 C7 1.438(6) yes
N1 C5 1.465(6) yes
C1 C2 1.518(7) yes
C1 C3 1.512(7) yes
C1 C4 1.531(8) yes
C5 C6 1.524(7) yes
C5 C10 1.561(7) yes
C6 C7 1.509(7) yes
C7 C8 1.515(7) yes
C8 C9 1.525(8) yes
C10 C11 1.506(8) yes
C10 C12 1.529(8) yes
C10 C13 1.528(8) yes

loop_
_geom_contact_atom_site_label_1
_geom_contact_atom_site_label_2
_geom_contact_distance
_geom_contact_site_symmetry_2
O1 C4 3.491(7) 4_555
O2 N1 3.066(6) 3_455
O1 O2 2.780(5) .

loop_
_geom_torsion_atom_site_label_1
_geom_torsion_atom_site_label_2
_geom_torsion_atom_site_label_3
_geom_torsion_atom_site_label_4
_geom_torsion
S1 N1 C5 C6 115.9(4)
S1 N1 C5 C10 -115.6(4)
O1 S1 N1 C5 -79.0(4)
O1 S1 C1 C2 75.1(4)
O1 S1 C1 C3 -43.3(4)
O1 S1 C1 C4 -166.6(4)
O2 C7 C6 C5 -53.1(6)
O2 C7 C8 C9 62.1(6)
N1 S1 C1 C2 -169.1(4)
N1 S1 C1 C3 72.5(4)
N1 S1 C1 C4 -50.8(4)
N1 C5 C6 C7 -53.4(6)
N1 C5 C10 C11 62.6(5)
N1 C5 C10 C12 -57.1(6)
N1 C5 C10 C13 -177.3(5)
C1 S1 N1 C5 171.1(4)
C5 C6 C7 C8 -173.9(5)
C6 C5 C10 C11 -171.0(5)
C6 C5 C10 C12 69.3(6)
C6 C5 C10 C13 -50.9(6)
C6 C7 C8 C9 -174.8(4)
C7 C6 C5 C10 -179.5(4)
